data_7160812
loop_
_publ_author_name
'Yang, Xiao-Ye'
'Huang, Hua'
'Wu, Qiong'
'Tan, Yun-Xuan'
'Tian, Ping'

_publ_section_title
;
 Synthesis of hexahydroisobenzofuran-1(3<i>H</i>)-ones <i>via</i>
 pyridine-boryl radical-catalyzed intramolecular cascade cyclization of
 alkene-tethered cyclobutyl ketones.
;
_journal_issue 44
_journal_name_full 'Organic &amp; biomolecular chemistry'
_journal_page_first 10057
_journal_page_last 10061
_journal_paper_doi 10.1039/d5ob01566a
_journal_volume 23
_journal_year 2025
_chemical_absolute_configuration unk
_chemical_formula_moiety 'C21 H20 O3'
_chemical_formula_sum 'C21 H20 O3'
_chemical_formula_weight 320.37
_space_group_crystal_system monoclinic
_space_group_IT_number 4
_space_group_name_Hall 'P 2yb'
_space_group_name_H-M_alt 'P 1 21 1'
_atom_sites_solution_hydrogens geom
_atom_sites_solution_primary dual
_audit_creation_date 2025-10-14
_audit_creation_method
;
Olex2 1.5
(compiled 2025.07.13 svn.rb7424aed for OlexSys, GUI svn.r7314)
;
_audit_update_record
;
2025-10-15 deposited with the CCDC.	2025-10-17 downloaded from the CCDC.
;
_cell_angle_alpha 90
_cell_angle_beta 103.208(6)
_cell_angle_gamma 90
_cell_formula_units_Z 2
_cell_length_a 11.4404(9)
_cell_length_b 5.6542(4)
_cell_length_c 13.1370(9)
_cell_measurement_reflns_used 2002
_cell_measurement_temperature 193.00
_cell_measurement_theta_max 67.84
_cell_measurement_theta_min 3.46
_cell_volume 827.30(11)
_computing_cell_refinement 'SAINT V8.41 (?, 2016)'
_computing_data_reduction 'SAINT V8.41 (?, 2016)'
_computing_molecular_graphics 'Olex2 1.5 (Dolomanov et al., 2009)'
_computing_publication_material 'Olex2 1.5 (Dolomanov et al., 2009)'
_computing_structure_refinement 'SHELXL 2018/3 (Sheldrick, 2015)'
_computing_structure_solution 'SHELXT 2018/2 (Sheldrick, 2018)'
_diffrn_ambient_temperature 193.00
_diffrn_measured_fraction_theta_full 0.992
_diffrn_measured_fraction_theta_max 0.992
_diffrn_measurement_device_type 'Bruker APEX-II CCD'
_diffrn_measurement_method '\f and \w scans'
_diffrn_radiation_type CuK\a
_diffrn_radiation_wavelength 1.54178
_diffrn_reflns_av_R_equivalents 0.0582
_diffrn_reflns_av_unetI/netI 0.0648
_diffrn_reflns_Laue_measured_fraction_full 0.992
_diffrn_reflns_Laue_measured_fraction_max 0.992
_diffrn_reflns_limit_h_max 12
_diffrn_reflns_limit_h_min -13
_diffrn_reflns_limit_k_max 6
_diffrn_reflns_limit_k_min -6
_diffrn_reflns_limit_l_max 15
_diffrn_reflns_limit_l_min -15
_diffrn_reflns_number 5617
_diffrn_reflns_point_group_measured_fraction_full 0.923
_diffrn_reflns_point_group_measured_fraction_max 0.920
_diffrn_reflns_theta_full 67.679
_diffrn_reflns_theta_max 68.260
_diffrn_reflns_theta_min 3.456
_diffrn_source_current 1.1
_diffrn_source_power 0.05500000000000001
_diffrn_source_voltage 50.0
_diffrn_standards_number 0
_exptl_absorpt_coefficient_mu 0.680
_exptl_absorpt_correction_T_max 0.7531
_exptl_absorpt_correction_T_min 0.6343
_exptl_absorpt_correction_type none
_exptl_absorpt_process_details
;
SADABS-2016/2 (Bruker,2016/2) was used for absorption correction.
wR2(int) was 0.1278 before and 0.0648 after correction.
The Ratio of minimum to maximum transmission is 0.8423.
The \l/2 correction factor is Not present.
;
_exptl_crystal_colour 'clear light colourless'
_exptl_crystal_colour_lustre clear
_exptl_crystal_colour_modifier light
_exptl_crystal_colour_primary colourless
_exptl_crystal_density_diffrn 1.286
_exptl_crystal_description block
_exptl_crystal_F_000 340
_exptl_crystal_size_max 0.1
_exptl_crystal_size_mid 0.09
_exptl_crystal_size_min 0.08
_refine_diff_density_max 0.157
_refine_diff_density_min -0.183
_refine_diff_density_rms 0.042
_refine_ls_abs_structure_details
;
 Flack x determined using 791 quotients [(I+)-(I-)]/[(I+)+(I-)]
 (Parsons, Flack and Wagner, Acta Cryst. B69 (2013) 249-259).
;
_refine_ls_abs_structure_Flack -0.1(2)
_refine_ls_extinction_method none
_refine_ls_goodness_of_fit_ref 1.077
_refine_ls_hydrogen_treatment constr
_refine_ls_matrix_type full
_refine_ls_number_parameters 217
_refine_ls_number_reflns 2796
_refine_ls_number_restraints 1
_refine_ls_restrained_S_all 1.077
_refine_ls_R_factor_all 0.0576
_refine_ls_R_factor_gt 0.0415
_refine_ls_shift/su_max 0.000
_refine_ls_shift/su_mean 0.000
_refine_ls_structure_factor_coef Fsqd
_refine_ls_weighting_details 'w=1/[\s^2^(Fo^2^)+(0.0452P)^2^] where P=(Fo^2^+2Fc^2^)/3'
_refine_ls_weighting_scheme calc
_refine_ls_wR_factor_gt 0.0944
_refine_ls_wR_factor_ref 0.0998
_reflns_Friedel_coverage 0.672
_reflns_Friedel_fraction_full 0.836
_reflns_Friedel_fraction_max 0.831
_reflns_number_gt 2276
_reflns_number_total 2796
_reflns_threshold_expression 'I > 2\s(I)'
_cod_data_source_file d5ob01566a2.cif
_cod_data_source_block 251014ha_z1160218_0m
_cod_depositor_comments 'Adding full bibliography for 7160811--7160812.cif.'
_cod_database_code 7160812
_shelx_shelxl_version_number 2018/3
_shelx_space_group_comment
;
The symmetry employed for this shelxl refinement is uniquely defined
by the following loop, which should always be used as a source of
symmetry information in preference to the above space-group names.
They are only intended as comments.
;
_shelx_estimated_absorpt_t_max 0.948
_shelx_estimated_absorpt_t_min 0.935
_olex2_refinement_description
;
1. Fixed Uiso
 At 1.2 times of:
  All C(H) groups, All C(H,H) groups
2.a Ternary CH refined with riding coordinates:
 C2(H2), C3(H3), C4(H4), C11(H11)
2.b Secondary CH2 refined with riding coordinates:
 C12(H12A,H12B), C13(H13A,H13B), C21(H21A,H21B)
2.c Aromatic/amide H refined with riding coordinates:
 C6(H6), C7(H7), C8(H8), C9(H9), C10(H10), C16(H16), C17(H17), C18(H18),
 C19(H19), C20(H20)
;
_olex2_submission_special_instructions 'No special instructions were received'

loop_
_space_group_symop_operation_xyz
'x, y, z'
'-x, y+1/2, -z'

loop_
_atom_site_label
_atom_site_type_symbol
_atom_site_fract_x
_atom_site_fract_y
_atom_site_fract_z
_atom_site_U_iso_or_equiv
_atom_site_adp_type
_atom_site_occupancy
_atom_site_site_symmetry_order
_atom_site_calc_flag
_atom_site_refinement_flags_posn
_atom_site_refinement_flags_adp
_atom_site_refinement_flags_occupancy
_atom_site_disorder_assembly
_atom_site_disorder_group
O1 O 0.3609(2) 0.5076(6) 0.8424(2) 0.0633(9) Uani 1 1 d . . . . .
O2 O 0.5412(2) 0.4652(5) 0.94892(16) 0.0402(6) Uani 1 1 d . . . . .
O3 O 0.6889(2) 0.1966(4) 0.62607(17) 0.0432(6) Uani 1 1 d . . . . .
C1 C 0.4632(3) 0.5719(7) 0.8690(2) 0.0394(8) Uani 1 1 d . . . . .
C2 C 0.5248(3) 0.7693(6) 0.8244(2) 0.0334(7) Uani 1 1 d . . . . .
H2 H 0.510681 0.919515 0.859911 0.040 Uiso 1 1 calc R U . . .
C3 C 0.6574(3) 0.7043(6) 0.8620(2) 0.0284(7) Uani 1 1 d . . . . .
H3 H 0.708544 0.849682 0.872972 0.034 Uiso 1 1 calc R U . . .
C4 C 0.7028(3) 0.5273(5) 0.7900(2) 0.0242(6) Uani 1 1 d . . . . .
H4 H 0.667414 0.369589 0.799889 0.029 Uiso 1 1 calc R U . . .
C5 C 0.8377(3) 0.5016(5) 0.8221(2) 0.0241(6) Uani 1 1 d . . . . .
C6 C 0.8899(3) 0.3027(6) 0.8762(2) 0.0304(7) Uani 1 1 d . . . . .
H6 H 0.839778 0.181440 0.892687 0.036 Uiso 1 1 calc R U . . .
C7 C 1.0134(3) 0.2775(6) 0.9066(3) 0.0383(8) Uani 1 1 d . . . . .
H7 H 1.046958 0.141202 0.944594 0.046 Uiso 1 1 calc R U . . .
C8 C 1.0880(3) 0.4499(7) 0.8820(2) 0.0371(8) Uani 1 1 d . . . . .
H8 H 1.172768 0.431408 0.901501 0.045 Uiso 1 1 calc R U . . .
C9 C 1.0379(3) 0.6497(6) 0.8287(2) 0.0354(8) Uani 1 1 d . . . . .
H9 H 1.088706 0.769663 0.812167 0.043 Uiso 1 1 calc R U . . .
C10 C 0.9145(3) 0.6768(6) 0.7991(2) 0.0303(7) Uani 1 1 d . . . . .
H10 H 0.881537 0.815507 0.762887 0.036 Uiso 1 1 calc R U . . .
C11 C 0.6591(3) 0.5937(5) 0.6734(2) 0.0252(6) Uani 1 1 d . . . . .
H11 H 0.693631 0.750508 0.660750 0.030 Uiso 1 1 calc R U . . .
C12 C 0.5222(3) 0.6094(6) 0.6446(2) 0.0337(7) Uani 1 1 d . . . . .
H12A H 0.494594 0.643170 0.568938 0.040 Uiso 1 1 calc R U . . .
H12B H 0.487586 0.455811 0.658867 0.040 Uiso 1 1 calc R U . . .
C13 C 0.4780(3) 0.8033(7) 0.7070(2) 0.0377(8) Uani 1 1 d . . . . .
H13A H 0.389088 0.803009 0.690312 0.045 Uiso 1 1 calc R U . . .
H13B H 0.504822 0.958879 0.686368 0.045 Uiso 1 1 calc R U . . .
C14 C 0.7035(3) 0.4060(5) 0.6083(2) 0.0281(7) Uani 1 1 d . . . . .
C15 C 0.7636(3) 0.4755(5) 0.5240(2) 0.0270(6) Uani 1 1 d . . . . .
C16 C 0.8429(3) 0.3177(6) 0.4948(2) 0.0357(7) Uani 1 1 d . . . . .
H16 H 0.858883 0.170210 0.529874 0.043 Uiso 1 1 calc R U . . .
C17 C 0.8988(4) 0.3731(6) 0.4153(3) 0.0453(9) Uani 1 1 d . . . . .
H17 H 0.954749 0.266031 0.397258 0.054 Uiso 1 1 calc R U . . .
C18 C 0.8735(4) 0.5835(7) 0.3621(3) 0.0443(9) Uani 1 1 d . . . . .
H18 H 0.911383 0.620497 0.306814 0.053 Uiso 1 1 calc R U . . .
C19 C 0.7927(3) 0.7417(6) 0.3889(2) 0.0410(9) Uani 1 1 d . . . . .
H19 H 0.773381 0.884385 0.350508 0.049 Uiso 1 1 calc R U . . .
C20 C 0.7403(3) 0.6913(6) 0.4716(2) 0.0318(7) Uani 1 1 d . . . . .
H20 H 0.688606 0.803410 0.492657 0.038 Uiso 1 1 calc R U . . .
C21 C 0.6566(3) 0.5856(7) 0.9671(2) 0.0375(8) Uani 1 1 d . . . . .
H21A H 0.723504 0.471429 0.986843 0.045 Uiso 1 1 calc R U . . .
H21B H 0.663476 0.705005 1.023304 0.045 Uiso 1 1 calc R U . . .

loop_
_atom_site_aniso_label
_atom_site_aniso_U_11
_atom_site_aniso_U_22
_atom_site_aniso_U_33
_atom_site_aniso_U_23
_atom_site_aniso_U_13
_atom_site_aniso_U_12
O1 0.0307(16) 0.108(2) 0.0488(15) 0.0168(16) 0.0038(12) -0.0267(17)
O2 0.0315(13) 0.0600(15) 0.0297(11) 0.0053(11) 0.0081(10) -0.0099(12)
O3 0.0683(18) 0.0267(11) 0.0390(12) -0.0027(10) 0.0211(12) -0.0083(11)
C1 0.030(2) 0.059(2) 0.0294(16) 0.0031(15) 0.0079(15) -0.0051(17)
C2 0.0264(19) 0.0412(18) 0.0342(16) -0.0004(13) 0.0102(14) 0.0009(14)
C3 0.0239(17) 0.0323(15) 0.0292(14) -0.0058(13) 0.0068(13) -0.0043(13)
C4 0.0241(16) 0.0253(15) 0.0237(13) -0.0017(11) 0.0065(12) -0.0017(12)
C5 0.0232(16) 0.0290(14) 0.0195(12) -0.0029(12) 0.0037(12) -0.0023(13)
C6 0.0269(18) 0.0302(15) 0.0326(15) 0.0016(14) 0.0038(14) -0.0003(14)
C7 0.033(2) 0.0402(18) 0.0390(18) 0.0050(15) 0.0034(15) 0.0068(16)
C8 0.0239(18) 0.055(2) 0.0320(15) -0.0026(15) 0.0047(14) 0.0032(16)
C9 0.0251(19) 0.049(2) 0.0322(15) 0.0054(14) 0.0070(14) -0.0067(15)
C10 0.0274(18) 0.0344(16) 0.0283(14) 0.0060(13) 0.0047(13) -0.0033(14)
C11 0.0265(17) 0.0276(14) 0.0214(13) 0.0007(11) 0.0054(12) -0.0010(13)
C12 0.0248(18) 0.0449(19) 0.0286(15) 0.0070(14) -0.0001(13) -0.0014(15)
C13 0.0274(19) 0.0457(18) 0.0393(17) 0.0109(16) 0.0065(15) 0.0083(16)
C14 0.0306(19) 0.0274(15) 0.0234(14) -0.0036(11) 0.0004(13) -0.0050(13)
C15 0.0282(17) 0.0287(14) 0.0229(13) -0.0029(13) 0.0036(12) -0.0023(14)
C16 0.041(2) 0.0330(16) 0.0332(16) -0.0029(14) 0.0094(15) 0.0021(15)
C17 0.052(2) 0.043(2) 0.046(2) -0.0101(16) 0.0232(18) -0.0005(17)
C18 0.058(2) 0.046(2) 0.0350(17) -0.0064(15) 0.0218(17) -0.0117(18)
C19 0.056(2) 0.038(2) 0.0281(15) 0.0020(13) 0.0090(16) -0.0044(16)
C20 0.037(2) 0.0312(15) 0.0254(14) 0.0003(13) 0.0033(13) 0.0003(15)
C21 0.0265(18) 0.059(2) 0.0262(15) -0.0088(15) 0.0051(14) -0.0073(17)

loop_
_atom_type_symbol
_atom_type_description
_atom_type_scat_dispersion_real
_atom_type_scat_dispersion_imag
_atom_type_scat_source
C C 0.0181 0.0091 'International Tables Vol C Tables 4.2.6.8 and 6.1.1.4'
H H 0.0000 0.0000 'International Tables Vol C Tables 4.2.6.8 and 6.1.1.4'
O O 0.0492 0.0322 'International Tables Vol C Tables 4.2.6.8 and 6.1.1.4'

loop_
_geom_angle_atom_site_label_1
_geom_angle_atom_site_label_2
_geom_angle_atom_site_label_3
_geom_angle
_geom_angle_site_symmetry_1
_geom_angle_site_symmetry_3
_geom_angle_publ_flag
C1 O2 C21 109.3(3) . . ?
O1 C1 O2 121.1(3) . . ?
O1 C1 C2 128.6(3) . . ?
O2 C1 C2 110.3(3) . . ?
C1 C2 H2 107.9 . . ?
C1 C2 C3 102.4(3) . . ?
C1 C2 C13 113.5(3) . . ?
C3 C2 H2 107.9 . . ?
C13 C2 H2 107.9 . . ?
C13 C2 C3 116.8(3) . . ?
C2 C3 H3 110.7 . . ?
C2 C3 C4 113.9(2) . . ?
C2 C3 C21 100.7(2) . . ?
C4 C3 H3 110.7 . . ?
C21 C3 H3 110.7 . . ?
C21 C3 C4 109.8(3) . . ?
C3 C4 H4 107.2 . . ?
C3 C4 C11 111.8(2) . . ?
C5 C4 C3 110.9(2) . . ?
C5 C4 H4 107.2 . . ?
C5 C4 C11 112.2(2) . . ?
C11 C4 H4 107.2 . . ?
C6 C5 C4 120.8(3) . . ?
C6 C5 C10 117.7(3) . . ?
C10 C5 C4 121.5(3) . . ?
C5 C6 H6 119.3 . . ?
C7 C6 C5 121.4(3) . . ?
C7 C6 H6 119.3 . . ?
C6 C7 H7 119.9 . . ?
C8 C7 C6 120.3(3) . . ?
C8 C7 H7 119.9 . . ?
C7 C8 H8 120.4 . . ?
C7 C8 C9 119.2(3) . . ?
C9 C8 H8 120.4 . . ?
C8 C9 H9 119.6 . . ?
C8 C9 C10 120.7(3) . . ?
C10 C9 H9 119.6 . . ?
C5 C10 H10 119.7 . . ?
C9 C10 C5 120.7(3) . . ?
C9 C10 H10 119.7 . . ?
C4 C11 H11 109.2 . . ?
C12 C11 C4 109.9(2) . . ?
C12 C11 H11 109.2 . . ?
C14 C11 C4 108.3(2) . . ?
C14 C11 H11 109.2 . . ?
C14 C11 C12 110.9(3) . . ?
C11 C12 H12A 109.5 . . ?
C11 C12 H12B 109.5 . . ?
H12A C12 H12B 108.1 . . ?
C13 C12 C11 110.9(3) . . ?
C13 C12 H12A 109.5 . . ?
C13 C12 H12B 109.5 . . ?
C2 C13 H13A 109.3 . . ?
C2 C13 H13B 109.3 . . ?
C12 C13 C2 111.8(3) . . ?
C12 C13 H13A 109.3 . . ?
C12 C13 H13B 109.3 . . ?
H13A C13 H13B 107.9 . . ?
O3 C14 C11 119.3(3) . . ?
O3 C14 C15 120.3(3) . . ?
C15 C14 C11 120.4(3) . . ?
C16 C15 C14 118.7(3) . . ?
C16 C15 C20 119.3(3) . . ?
C20 C15 C14 122.0(3) . . ?
C15 C16 H16 119.7 . . ?
C17 C16 C15 120.5(3) . . ?
C17 C16 H16 119.7 . . ?
C16 C17 H17 120.0 . . ?
C18 C17 C16 120.1(3) . . ?
C18 C17 H17 120.0 . . ?
C17 C18 H18 119.9 . . ?
C17 C18 C19 120.2(3) . . ?
C19 C18 H18 119.9 . . ?
C18 C19 H19 120.0 . . ?
C20 C19 C18 119.9(3) . . ?
C20 C19 H19 120.0 . . ?
C15 C20 H20 120.1 . . ?
C19 C20 C15 119.9(3) . . ?
C19 C20 H20 120.1 . . ?
O2 C21 C3 104.4(2) . . ?
O2 C21 H21A 110.9 . . ?
O2 C21 H21B 110.9 . . ?
C3 C21 H21A 110.9 . . ?
C3 C21 H21B 110.9 . . ?
H21A C21 H21B 108.9 . . ?

loop_
_geom_bond_atom_site_label_1
_geom_bond_atom_site_label_2
_geom_bond_distance
_geom_bond_site_symmetry_2
_geom_bond_publ_flag
O1 C1 1.199(4) . ?
O2 C1 1.354(4) . ?
O2 C21 1.456(4) . ?
O3 C14 1.225(4) . ?
C1 C2 1.508(5) . ?
C2 H2 1.0000 . ?
C2 C3 1.529(4) . ?
C2 C13 1.525(4) . ?
C3 H3 1.0000 . ?
C3 C4 1.545(4) . ?
C3 C21 1.537(4) . ?
C4 H4 1.0000 . ?
C4 C5 1.512(4) . ?
C4 C11 1.546(4) . ?
C5 C6 1.390(4) . ?
C5 C10 1.402(4) . ?
C6 H6 0.9500 . ?
C6 C7 1.385(4) . ?
C7 H7 0.9500 . ?
C7 C8 1.382(5) . ?
C8 H8 0.9500 . ?
C8 C9 1.383(5) . ?
C9 H9 0.9500 . ?
C9 C10 1.384(4) . ?
C10 H10 0.9500 . ?
C11 H11 1.0000 . ?
C11 C12 1.528(4) . ?
C11 C14 1.522(4) . ?
C12 H12A 0.9900 . ?
C12 H12B 0.9900 . ?
C12 C13 1.523(5) . ?
C13 H13A 0.9900 . ?
C13 H13B 0.9900 . ?
C14 C15 1.484(4) . ?
C15 C16 1.388(4) . ?
C15 C20 1.396(4) . ?
C16 H16 0.9500 . ?
C16 C17 1.379(5) . ?
C17 H17 0.9500 . ?
C17 C18 1.377(5) . ?
C18 H18 0.9500 . ?
C18 C19 1.388(5) . ?
C19 H19 0.9500 . ?
C19 C20 1.386(4) . ?
C20 H20 0.9500 . ?
C21 H21A 0.9900 . ?
C21 H21B 0.9900 . ?

loop_
_geom_torsion_atom_site_label_1
_geom_torsion_atom_site_label_2
_geom_torsion_atom_site_label_3
_geom_torsion_atom_site_label_4
_geom_torsion
_geom_torsion_site_symmetry_1
_geom_torsion_site_symmetry_2
_geom_torsion_site_symmetry_3
_geom_torsion_site_symmetry_4
_geom_torsion_publ_flag
O1 C1 C2 C3 -160.1(4) . . . . ?
O1 C1 C2 C13 -33.4(5) . . . . ?
O2 C1 C2 C3 20.0(3) . . . . ?
O2 C1 C2 C13 146.7(3) . . . . ?
O3 C14 C15 C16 -25.4(4) . . . . ?
O3 C14 C15 C20 152.9(3) . . . . ?
C1 O2 C21 C3 -24.1(3) . . . . ?
C1 C2 C3 C4 85.1(3) . . . . ?
C1 C2 C3 C21 -32.3(3) . . . . ?
C1 C2 C13 C12 -74.4(4) . . . . ?
C2 C3 C4 C5 170.9(2) . . . . ?
C2 C3 C4 C11 44.9(3) . . . . ?
C2 C3 C21 O2 34.7(3) . . . . ?
C3 C2 C13 C12 44.3(4) . . . . ?
C3 C4 C5 C6 104.0(3) . . . . ?
C3 C4 C5 C10 -75.7(3) . . . . ?
C3 C4 C11 C12 -56.5(3) . . . . ?
C3 C4 C11 C14 -177.8(2) . . . . ?
C4 C3 C21 O2 -85.7(3) . . . . ?
C4 C5 C6 C7 -179.6(3) . . . . ?
C4 C5 C10 C9 -179.7(3) . . . . ?
C4 C11 C12 C13 62.3(3) . . . . ?
C4 C11 C14 O3 48.4(4) . . . . ?
C4 C11 C14 C15 -131.8(3) . . . . ?
C5 C4 C11 C12 178.2(2) . . . . ?
C5 C4 C11 C14 56.9(3) . . . . ?
C5 C6 C7 C8 -1.1(5) . . . . ?
C6 C5 C10 C9 0.6(4) . . . . ?
C6 C7 C8 C9 1.4(5) . . . . ?
C7 C8 C9 C10 -0.7(5) . . . . ?
C8 C9 C10 C5 -0.4(5) . . . . ?
C10 C5 C6 C7 0.1(4) . . . . ?
C11 C4 C5 C6 -130.2(3) . . . . ?
C11 C4 C5 C10 50.1(4) . . . . ?
C11 C12 C13 C2 -55.3(3) . . . . ?
C11 C14 C15 C16 154.8(3) . . . . ?
C11 C14 C15 C20 -26.9(4) . . . . ?
C12 C11 C14 O3 -72.3(4) . . . . ?
C12 C11 C14 C15 107.5(3) . . . . ?
C13 C2 C3 C4 -39.5(4) . . . . ?
C13 C2 C3 C21 -156.9(3) . . . . ?
C14 C11 C12 C13 -178.0(2) . . . . ?
C14 C15 C16 C17 178.6(3) . . . . ?
C14 C15 C20 C19 -175.8(3) . . . . ?
C15 C16 C17 C18 -1.9(5) . . . . ?
C16 C15 C20 C19 2.5(4) . . . . ?
C16 C17 C18 C19 0.7(6) . . . . ?
C17 C18 C19 C20 2.1(5) . . . . ?
C18 C19 C20 C15 -3.7(5) . . . . ?
C20 C15 C16 C17 0.3(5) . . . . ?
C21 O2 C1 O1 -177.4(3) . . . . ?
C21 O2 C1 C2 2.5(4) . . . . ?
C21 C3 C4 C5 -77.0(3) . . . . ?
C21 C3 C4 C11 156.9(2) . . . . ?
